data_7156053
loop_
_publ_author_name
'Shang, Xinye'
'Liu, Kun'
'Zhang, Zhongyin'
'Xu, Xianhong'
'Li, Pengfei'
'Li, Wenjun'

_publ_section_title
;
 Direct access to spirobiisoxazoline via the double 1,3-dipolar
 cycloaddition of nitrile oxide with allenoate.
;
_journal_issue 6
_journal_name_full 'Organic &amp; biomolecular chemistry'
_journal_page_first 895
_journal_page_last 898
_journal_paper_doi 10.1039/c7ob03040a
_journal_volume 16
_journal_year 2018
_chemical_formula_moiety 'C28 H26 N2 O4'
_chemical_formula_sum 'C28 H26 N2 O4'
_chemical_formula_weight 454.51
_space_group_crystal_system monoclinic
_space_group_IT_number 14
_space_group_name_Hall '-P 2yn'
_space_group_name_H-M_alt 'P 1 21/n 1'
_symmetry_space_group_name_Hall '-P 2yn'
_symmetry_space_group_name_H-M 'P 1 21/n 1'
_atom_sites_solution_hydrogens geom
_atom_sites_solution_primary dual
_audit_creation_date 2017-05-12
_audit_creation_method
;
Olex2 1.2
(compiled 2017.03.28 svn.r3405 for OlexSys, GUI svn.r5335)
;
_audit_update_record
;
2017-12-22 deposited with the CCDC.
2018-01-04 downloaded from the CCDC.
;
_cell_angle_alpha 90
_cell_angle_beta 91.988(2)
_cell_angle_gamma 90
_cell_formula_units_Z 4
_cell_length_a 11.2591(7)
_cell_length_b 10.2596(5)
_cell_length_c 19.9617(11)
_cell_measurement_reflns_used 9989
_cell_measurement_temperature 150
_cell_measurement_theta_max 27
_cell_measurement_theta_min 3
_cell_volume 2304.5(2)
_computing_cell_refinement 'SAINT v8.37A (Bruker, 2015)'
_computing_data_reduction 'SAINT v8.37A (Bruker, 2015)'
_computing_molecular_graphics 'Olex2 (Dolomanov et al., 2009)'
_computing_publication_material 'Olex2 (Dolomanov et al., 2009)'
_computing_structure_refinement 'ShelXL (Sheldrick, 2015)'
_computing_structure_solution 'ShelXT (Sheldrick, 2015)'
_diffrn_ambient_temperature 150
_diffrn_detector 'Bruker APEX2 area detector'
_diffrn_detector_area_resol_mean 7.9
_diffrn_detector_type 'CCD area detector'
_diffrn_measured_fraction_theta_full 0.999
_diffrn_measured_fraction_theta_max 0.998
_diffrn_measurement_device 'three-circle diffractometer'
_diffrn_measurement_device_type 'Bruker SMART APEX2 area detector'
_diffrn_measurement_method '\w and \f scans'
_diffrn_radiation_monochromator 'mirror optics'
_diffrn_radiation_probe x-ray
_diffrn_radiation_type MoK\a
_diffrn_radiation_wavelength 0.71073
_diffrn_reflns_av_R_equivalents 0.0594
_diffrn_reflns_av_unetI/netI 0.0514
_diffrn_reflns_Laue_measured_fraction_full 0.999
_diffrn_reflns_Laue_measured_fraction_max 0.998
_diffrn_reflns_limit_h_max 14
_diffrn_reflns_limit_h_min -14
_diffrn_reflns_limit_k_max 13
_diffrn_reflns_limit_k_min -12
_diffrn_reflns_limit_l_max 23
_diffrn_reflns_limit_l_min -25
_diffrn_reflns_number 28362
_diffrn_reflns_point_group_measured_fraction_full 0.999
_diffrn_reflns_point_group_measured_fraction_max 0.998
_diffrn_reflns_theta_full 25.242
_diffrn_reflns_theta_max 27.504
_diffrn_reflns_theta_min 2.687
_diffrn_source 'microfocus sealed X-ray tube'
_diffrn_source_type 'Incoatec I\ms'
_diffrn_standards_number 0
_exptl_absorpt_coefficient_mu 0.088
_exptl_absorpt_correction_T_max 0.7456
_exptl_absorpt_correction_T_min 0.7134
_exptl_absorpt_correction_type multi-scan
_exptl_absorpt_process_details
'SADABS-2014/5 (Bruker,2014/5) was used for absorption correction. wR2(int) was 0.0940 before and 0.0598 after correction. The Ratio of minimum to maximum transmission is 0.9568. The \l/2 correction factor is Not present.'
_exptl_crystal_colour colourless
_exptl_crystal_colour_primary colourless
_exptl_crystal_density_diffrn 1.310
_exptl_crystal_description block
_exptl_crystal_F_000 960
_exptl_crystal_size_max 0.35
_exptl_crystal_size_mid 0.35
_exptl_crystal_size_min 0.23
_refine_diff_density_max 0.295
_refine_diff_density_min -0.268
_refine_diff_density_rms 0.061
_refine_ls_extinction_method none
_refine_ls_goodness_of_fit_ref 1.031
_refine_ls_hydrogen_treatment constr
_refine_ls_matrix_type full
_refine_ls_number_parameters 309
_refine_ls_number_reflns 5292
_refine_ls_number_restraints 0
_refine_ls_restrained_S_all 1.031
_refine_ls_R_factor_all 0.0860
_refine_ls_R_factor_gt 0.0488
_refine_ls_shift/su_max 0.000
_refine_ls_shift/su_mean 0.000
_refine_ls_structure_factor_coef Fsqd
_refine_ls_weighting_details 'w=1/[\s^2^(Fo^2^)+(0.0491P)^2^+0.7297P] where P=(Fo^2^+2Fc^2^)/3'
_refine_ls_weighting_scheme calc
_refine_ls_wR_factor_gt 0.0981
_refine_ls_wR_factor_ref 0.1116
_reflns_Friedel_coverage 0.000
_reflns_number_gt 3725
_reflns_number_total 5292
_reflns_threshold_expression 'I > 2\s(I)'
_cod_data_source_file c7ob03040a2.cif
_cod_data_source_block mo_cxy0033_0m
_cod_depositor_comments 'Adding full bibliography for 7156053.cif.'
_cod_database_code 7156053
_shelx_shelxl_version_number 2016/6
_shelx_space_group_comment
;
The symmetry employed for this shelxl refinement is uniquely defined
by the following loop, which should always be used as a source of
symmetry information in preference to the above space-group names.
They are only intended as comments.
;
_olex2_refinement_description
;
1. Fixed Uiso
 At 1.2 times of:
  All C(H) groups, All C(H,H) groups
 At 1.5 times of:
  All C(H,H,H) groups
2.a Secondary CH2 refined with riding coordinates:
 C9(H9A,H9B), C18(H18A,H18B), C27(H27A,H27B)
2.b Aromatic/amide H refined with riding coordinates:
 C1(H1), C2(H2), C3(H3), C4(H4), C5(H5), C12(H12), C13(H13), C14(H14),
 C15(H15), C16(H16), C20(H20), C21(H21), C23(H23), C24(H24)
2.c Idealised Me refined as rotating group:
 C25(H25A,H25B,H25C), C28(H28A,H28B,H28C)
;
_olex2_submission_special_instructions 'No special instructions were received'

loop_
_space_group_symop_operation_xyz
'x, y, z'
'-x+1/2, y+1/2, -z+1/2'
'-x, -y, -z'
'x-1/2, -y-1/2, z-1/2'

loop_
_atom_site_label
_atom_site_type_symbol
_atom_site_fract_x
_atom_site_fract_y
_atom_site_fract_z
_atom_site_U_iso_or_equiv
_atom_site_adp_type
_atom_site_occupancy
_atom_site_site_symmetry_order
_atom_site_calc_flag
_atom_site_refinement_flags_posn
O1 O 0.82681(9) 0.70948(11) 0.35583(5) 0.0215(3) Uani 1 1 d .
O2 O 0.66190(9) 0.79743(10) 0.23520(5) 0.0179(2) Uani 1 1 d .
O3 O 0.64048(11) 0.85389(11) 0.39118(6) 0.0306(3) Uani 1 1 d .
O4 O 0.51013(9) 0.70932(10) 0.34539(6) 0.0226(3) Uani 1 1 d .
N1 N 0.90383(11) 0.70783(13) 0.30184(6) 0.0212(3) Uani 1 1 d .
N2 N 0.57131(11) 0.77827(12) 0.18511(6) 0.0176(3) Uani 1 1 d .
C1 C 0.84991(15) 0.69334(15) 0.12170(8) 0.0216(4) Uani 1 1 d .
H1 H 0.766842 0.709894 0.119773 0.026 Uiso 1 1 calc R
C2 C 0.91204(15) 0.68715(16) 0.06274(8) 0.0245(4) Uani 1 1 d .
H2 H 0.871240 0.700500 0.020841 0.029 Uiso 1 1 calc R
C3 C 1.03233(16) 0.66179(16) 0.06464(9) 0.0282(4) Uani 1 1 d .
H3 H 1.074107 0.655663 0.024222 0.034 Uiso 1 1 calc R
C4 C 1.09194(16) 0.64528(18) 0.12612(9) 0.0324(4) Uani 1 1 d .
H4 H 1.175097 0.629274 0.127769 0.039 Uiso 1 1 calc R
C5 C 1.03103(15) 0.65201(17) 0.18485(9) 0.0276(4) Uani 1 1 d .
H5 H 1.072702 0.640594 0.226632 0.033 Uiso 1 1 calc R
C6 C 0.90874(14) 0.67542(14) 0.18349(8) 0.0183(3) Uani 1 1 d .
C7 C 0.84574(14) 0.68208(14) 0.24708(8) 0.0175(3) Uani 1 1 d .
C8 C 0.71266(13) 0.67117(14) 0.25592(7) 0.0163(3) Uani 1 1 d .
C9 C 0.64202(13) 0.57063(14) 0.21424(7) 0.0169(3) Uani 1 1 d .
H9A H 0.694616 0.518344 0.185971 0.020 Uiso 1 1 calc R
H9B H 0.596724 0.511502 0.243094 0.020 Uiso 1 1 calc R
C10 C 0.56061(13) 0.65623(14) 0.17238(7) 0.0163(3) Uani 1 1 d .
C11 C 0.47717(13) 0.61015(15) 0.11915(7) 0.0165(3) Uani 1 1 d .
C12 C 0.45395(14) 0.47790(15) 0.11103(8) 0.0221(4) Uani 1 1 d .
H12 H 0.489320 0.416471 0.141230 0.027 Uiso 1 1 calc R
C13 C 0.37879(15) 0.43553(17) 0.05858(8) 0.0270(4) Uani 1 1 d .
H13 H 0.362185 0.345212 0.053500 0.032 Uiso 1 1 calc R
C14 C 0.32833(14) 0.52381(17) 0.01399(8) 0.0250(4) Uani 1 1 d .
H14 H 0.277873 0.494247 -0.022001 0.030 Uiso 1 1 calc R
C15 C 0.35138(14) 0.65611(17) 0.02177(8) 0.0240(4) Uani 1 1 d .
H15 H 0.316633 0.716997 -0.008945 0.029 Uiso 1 1 calc R
C16 C 0.42443(13) 0.69908(16) 0.07387(8) 0.0203(3) Uani 1 1 d .
H16 H 0.439231 0.789719 0.079193 0.024 Uiso 1 1 calc R
C17 C 0.71094(13) 0.66235(14) 0.33358(7) 0.0167(3) Uani 1 1 d .
C18 C 0.69640(14) 0.52264(14) 0.35979(7) 0.0182(3) Uani 1 1 d .
H18A H 0.613387 0.494179 0.350667 0.022 Uiso 1 1 calc R
H18B H 0.748883 0.463950 0.334846 0.022 Uiso 1 1 calc R
C19 C 0.72542(14) 0.50896(14) 0.43391(7) 0.0167(3) Uani 1 1 d .
C20 C 0.64627(15) 0.54729(15) 0.48203(8) 0.0219(4) Uani 1 1 d .
H20 H 0.571505 0.583223 0.468417 0.026 Uiso 1 1 calc R
C21 C 0.67548(16) 0.53353(16) 0.54994(8) 0.0271(4) Uani 1 1 d .
H21 H 0.620395 0.560686 0.582118 0.033 Uiso 1 1 calc R
C22 C 0.78364(16) 0.48087(16) 0.57149(8) 0.0264(4) Uani 1 1 d .
C23 C 0.86145(15) 0.44087(16) 0.52334(8) 0.0259(4) Uani 1 1 d .
H23 H 0.935373 0.402910 0.536956 0.031 Uiso 1 1 calc R
C24 C 0.83324(14) 0.45533(15) 0.45569(8) 0.0223(4) Uani 1 1 d .
H24 H 0.888543 0.428123 0.423642 0.027 Uiso 1 1 calc R
C25 C 0.8179(2) 0.4696(2) 0.64521(9) 0.0438(5) Uani 1 1 d .
H25A H 0.850984 0.382814 0.654365 0.066 Uiso 1 1 calc GR
H25B H 0.747389 0.482722 0.671845 0.066 Uiso 1 1 calc GR
H25C H 0.877521 0.535995 0.657166 0.066 Uiso 1 1 calc GR
C26 C 0.61875(14) 0.75580(15) 0.36081(7) 0.0182(3) Uani 1 1 d .
C27 C 0.40826(15) 0.78949(17) 0.36242(9) 0.0272(4) Uani 1 1 d .
H27A H 0.435579 0.868482 0.386920 0.033 Uiso 1 1 calc R
H27B H 0.355030 0.739827 0.391509 0.033 Uiso 1 1 calc R
C28 C 0.34292(17) 0.8273(2) 0.29847(10) 0.0400(5) Uani 1 1 d .
H28A H 0.394810 0.880693 0.271155 0.060 Uiso 1 1 calc GR
H28B H 0.271813 0.877391 0.308964 0.060 Uiso 1 1 calc GR
H28C H 0.319518 0.748576 0.273554 0.060 Uiso 1 1 calc GR

loop_
_atom_site_aniso_label
_atom_site_aniso_U_11
_atom_site_aniso_U_22
_atom_site_aniso_U_33
_atom_site_aniso_U_23
_atom_site_aniso_U_13
_atom_site_aniso_U_12
O1 0.0208(6) 0.0309(6) 0.0128(5) -0.0024(5) -0.0001(4) -0.0065(5)
O2 0.0232(6) 0.0152(5) 0.0149(5) 0.0016(4) -0.0042(4) -0.0006(4)
O3 0.0380(7) 0.0239(6) 0.0295(7) -0.0116(5) -0.0054(5) 0.0034(5)
O4 0.0205(6) 0.0208(6) 0.0267(6) -0.0021(5) 0.0025(5) 0.0024(5)
N1 0.0219(7) 0.0249(7) 0.0168(7) -0.0001(6) 0.0012(6) -0.0028(6)
N2 0.0183(7) 0.0225(7) 0.0117(6) 0.0012(5) -0.0020(5) -0.0003(5)
C1 0.0226(8) 0.0216(8) 0.0208(9) -0.0002(7) 0.0022(7) -0.0013(7)
C2 0.0325(10) 0.0254(9) 0.0155(8) 0.0013(7) 0.0013(7) -0.0035(7)
C3 0.0326(10) 0.0284(9) 0.0244(9) 0.0012(7) 0.0120(8) -0.0024(8)
C4 0.0233(9) 0.0417(11) 0.0326(10) 0.0042(8) 0.0080(8) 0.0021(8)
C5 0.0239(9) 0.0358(10) 0.0228(9) 0.0035(8) -0.0009(7) -0.0007(7)
C6 0.0223(8) 0.0156(8) 0.0172(8) -0.0001(6) 0.0020(6) -0.0020(6)
C7 0.0208(8) 0.0158(8) 0.0156(8) 0.0009(6) -0.0021(6) -0.0009(6)
C8 0.0213(8) 0.0148(7) 0.0128(7) 0.0010(6) -0.0001(6) 0.0002(6)
C9 0.0201(8) 0.0173(7) 0.0131(7) 0.0002(6) -0.0023(6) -0.0016(6)
C10 0.0173(8) 0.0200(8) 0.0118(7) 0.0018(6) 0.0030(6) 0.0000(6)
C11 0.0136(8) 0.0228(8) 0.0133(7) -0.0012(6) 0.0022(6) 0.0004(6)
C12 0.0225(9) 0.0215(8) 0.0221(9) 0.0007(7) -0.0033(7) 0.0017(7)
C13 0.0263(9) 0.0253(9) 0.0290(10) -0.0076(7) -0.0035(7) -0.0041(7)
C14 0.0173(8) 0.0380(10) 0.0195(9) -0.0060(7) -0.0030(7) -0.0024(7)
C15 0.0192(8) 0.0338(10) 0.0187(8) 0.0039(7) -0.0033(7) 0.0019(7)
C16 0.0195(8) 0.0216(8) 0.0199(8) 0.0001(7) 0.0000(7) 0.0007(6)
C17 0.0190(8) 0.0186(8) 0.0124(7) -0.0015(6) -0.0018(6) -0.0027(6)
C18 0.0235(8) 0.0169(8) 0.0139(8) 0.0006(6) -0.0007(6) 0.0025(6)
C19 0.0234(8) 0.0129(7) 0.0135(8) 0.0015(6) -0.0015(6) -0.0009(6)
C20 0.0239(9) 0.0229(8) 0.0191(8) 0.0036(7) 0.0021(7) 0.0015(7)
C21 0.0382(10) 0.0266(9) 0.0171(9) -0.0007(7) 0.0080(7) -0.0025(8)
C22 0.0381(10) 0.0237(9) 0.0170(9) 0.0047(7) -0.0055(7) -0.0122(8)
C23 0.0258(9) 0.0264(9) 0.0250(9) 0.0068(7) -0.0070(7) -0.0030(7)
C24 0.0241(9) 0.0225(8) 0.0202(9) 0.0017(7) -0.0004(7) 0.0013(7)
C25 0.0610(14) 0.0504(13) 0.0192(10) 0.0062(9) -0.0094(9) -0.0191(10)
C26 0.0263(9) 0.0174(8) 0.0109(7) 0.0037(6) -0.0009(6) -0.0006(6)
C27 0.0252(9) 0.0297(9) 0.0271(9) 0.0024(7) 0.0076(7) 0.0088(7)
C28 0.0359(11) 0.0492(12) 0.0350(11) 0.0090(9) 0.0032(9) 0.0162(9)

loop_
_atom_type_symbol
_atom_type_description
_atom_type_scat_dispersion_real
_atom_type_scat_dispersion_imag
_atom_type_scat_source
C C 0.0033 0.0016 'International Tables Vol C Tables 4.2.6.8 and 6.1.1.4'
H H 0.0000 0.0000 'International Tables Vol C Tables 4.2.6.8 and 6.1.1.4'
N N 0.0061 0.0033 'International Tables Vol C Tables 4.2.6.8 and 6.1.1.4'
O O 0.0106 0.0060 'International Tables Vol C Tables 4.2.6.8 and 6.1.1.4'

loop_
_geom_angle_atom_site_label_1
_geom_angle_atom_site_label_2
_geom_angle_atom_site_label_3
_geom_angle
N1 O1 C17 109.51(10)
N2 O2 C8 109.86(10)
C26 O4 C27 117.67(12)
C7 N1 O1 110.25(12)
C10 N2 O2 109.61(12)
C2 C1 H1 119.8
C2 C1 C6 120.39(15)
C6 C1 H1 119.8
C1 C2 H2 119.7
C3 C2 C1 120.51(16)
C3 C2 H2 119.7
C2 C3 H3 120.3
C2 C3 C4 119.46(16)
C4 C3 H3 120.3
C3 C4 H4 119.8
C5 C4 C3 120.35(16)
C5 C4 H4 119.8
C4 C5 H5 119.7
C4 C5 C6 120.70(16)
C6 C5 H5 119.7
C1 C6 C5 118.58(15)
C1 C6 C7 121.84(14)
C5 C6 C7 119.58(14)
N1 C7 C6 119.76(14)
N1 C7 C8 113.10(13)
C6 C7 C8 126.98(13)
O2 C8 C7 106.13(11)
O2 C8 C9 104.56(11)
O2 C8 C17 108.30(11)
C7 C8 C9 118.85(13)
C7 C8 C17 99.60(11)
C9 C8 C17 118.61(12)
C8 C9 H9A 111.4
C8 C9 H9B 111.4
H9A C9 H9B 109.3
C10 C9 C8 101.76(12)
C10 C9 H9A 111.4
C10 C9 H9B 111.4
N2 C10 C9 114.16(13)
N2 C10 C11 120.66(13)
C11 C10 C9 125.15(13)
C12 C11 C10 120.70(14)
C12 C11 C16 119.10(14)
C16 C11 C10 120.13(14)
C11 C12 H12 120.0
C11 C12 C13 119.95(15)
C13 C12 H12 120.0
C12 C13 H13 119.8
C14 C13 C12 120.42(16)
C14 C13 H13 119.8
C13 C14 H14 120.1
C13 C14 C15 119.90(15)
C15 C14 H14 120.1
C14 C15 H15 119.9
C16 C15 C14 120.13(15)
C16 C15 H15 119.9
C11 C16 H16 119.7
C15 C16 C11 120.50(15)
C15 C16 H16 119.7
O1 C17 C8 104.16(11)
O1 C17 C18 108.23(12)
O1 C17 C26 107.32(12)
C18 C17 C8 113.53(12)
C26 C17 C8 110.54(12)
C26 C17 C18 112.50(12)
C17 C18 H18A 108.9
C17 C18 H18B 108.9
H18A C18 H18B 107.7
C19 C18 C17 113.46(12)
C19 C18 H18A 108.9
C19 C18 H18B 108.9
C20 C19 C18 121.92(14)
C24 C19 C18 120.03(14)
C24 C19 C20 118.05(14)
C19 C20 H20 119.7
C19 C20 C21 120.62(15)
C21 C20 H20 119.7
C20 C21 H21 119.4
C22 C21 C20 121.14(16)
C22 C21 H21 119.4
C21 C22 C25 121.54(17)
C23 C22 C21 118.03(15)
C23 C22 C25 120.42(17)
C22 C23 H23 119.5
C24 C23 C22 121.06(16)
C24 C23 H23 119.5
C19 C24 H24 119.5
C23 C24 C19 121.08(15)
C23 C24 H24 119.5
C22 C25 H25A 109.5
C22 C25 H25B 109.5
C22 C25 H25C 109.5
H25A C25 H25B 109.5
H25A C25 H25C 109.5
H25B C25 H25C 109.5
O3 C26 O4 125.84(15)
O3 C26 C17 125.41(14)
O4 C26 C17 108.75(12)
O4 C27 H27A 110.1
O4 C27 H27B 110.1
O4 C27 C28 108.24(14)
H27A C27 H27B 108.4
C28 C27 H27A 110.1
C28 C27 H27B 110.1
C27 C28 H28A 109.5
C27 C28 H28B 109.5
C27 C28 H28C 109.5
H28A C28 H28B 109.5
H28A C28 H28C 109.5
H28B C28 H28C 109.5

loop_
_geom_bond_atom_site_label_1
_geom_bond_atom_site_label_2
_geom_bond_distance
O1 N1 1.4068(17)
O1 C17 1.4467(18)
O2 N2 1.4171(15)
O2 C8 1.4695(17)
O3 C26 1.1959(18)
O4 C26 1.3386(19)
O4 C27 1.4610(19)
N1 C7 1.2817(19)
N2 C10 1.2824(19)
C1 H1 0.9500
C1 C2 1.391(2)
C1 C6 1.392(2)
C2 H2 0.9500
C2 C3 1.378(2)
C3 H3 0.9500
C3 C4 1.389(2)
C4 H4 0.9500
C4 C5 1.380(2)
C5 H5 0.9500
C5 C6 1.397(2)
C6 C7 1.477(2)
C7 C8 1.519(2)
C8 C9 1.531(2)
C8 C17 1.554(2)
C9 H9A 0.9900
C9 H9B 0.9900
C9 C10 1.502(2)
C10 C11 1.472(2)
C11 C12 1.390(2)
C11 C16 1.402(2)
C12 H12 0.9500
C12 C13 1.393(2)
C13 H13 0.9500
C13 C14 1.378(2)
C14 H14 0.9500
C14 C15 1.390(2)
C15 H15 0.9500
C15 C16 1.376(2)
C16 H16 0.9500
C17 C18 1.537(2)
C17 C26 1.527(2)
C18 H18A 0.9900
C18 H18B 0.9900
C18 C19 1.511(2)
C19 C20 1.390(2)
C19 C24 1.389(2)
C20 H20 0.9500
C20 C21 1.391(2)
C21 H21 0.9500
C21 C22 1.387(3)
C22 C23 1.385(2)
C22 C25 1.513(2)
C23 H23 0.9500
C23 C24 1.385(2)
C24 H24 0.9500
C25 H25A 0.9800
C25 H25B 0.9800
C25 H25C 0.9800
C27 H27A 0.9900
C27 H27B 0.9900
C27 C28 1.502(2)
C28 H28A 0.9800
C28 H28B 0.9800
C28 H28C 0.9800
